data_7707853
loop_
_publ_author_name
'Huang, Xiaohui'
'Wang, Kang'
'Han, Jing'
'Xie, Junfang'
'Li, Licun'
'Sutter, Jean-Pascal'

_publ_section_title
;
 A metal-radical hetero-tri-spin SCM with methyl-pyrazole-nitronyl
 nitroxide bridges.
;
_journal_issue 34
_journal_name_full 'Dalton transactions (Cambridge, England : 2003)'
_journal_page_first 11992
_journal_page_last 11998
_journal_paper_doi 10.1039/d1dt02006d
_journal_volume 50
_journal_year 2021
_chemical_formula_moiety 'C94 H78 Cu2 Dy2 F60 N16 O28'
_chemical_formula_sum 'C94 H78 Cu2 Dy2 F60 N16 O28'
_chemical_formula_weight 3471.80
_space_group_crystal_system triclinic
_space_group_IT_number 2
_space_group_name_Hall '-P 1'
_space_group_name_H-M_alt 'P -1'
_atom_sites_solution_hydrogens mixed
_atom_sites_solution_primary direct
_audit_creation_date 2019-03-16
_audit_creation_method
;
Olex2 1.2
(compiled 2018.05.29 svn.r3508 for OlexSys, GUI svn.r5506)
;
_audit_update_record
;
????
;
_cell_angle_alpha 113.05(3)
_cell_angle_beta 94.12(3)
_cell_angle_gamma 108.15(3)
_cell_formula_units_Z 2
_cell_length_a 14.544(3)
_cell_length_b 23.084(5)
_cell_length_c 25.331(5)
_cell_measurement_reflns_used 17031
_cell_measurement_temperature 113.1500
_cell_measurement_theta_max 27.8505
_cell_measurement_theta_min 1.4812
_cell_volume 7251(4)
_computing_molecular_graphics 'Olex2 (Dolomanov et al., 2009)'
_computing_publication_material 'Olex2 (Dolomanov et al., 2009)'
_computing_structure_refinement 'XL (Sheldrick, 2008)'
_computing_structure_solution 'XS (Sheldrick, 2008)'
_diffrn_ambient_temperature 113.1500
_diffrn_measured_fraction_theta_full 0.969
_diffrn_measured_fraction_theta_max 0.969
_diffrn_measurement_device_type 'Bruker P4'
_diffrn_measurement_method '\w scans'
_diffrn_radiation_monochromator graphite
_diffrn_radiation_type MoK\a
_diffrn_radiation_wavelength 0.71073
_diffrn_reflns_av_R_equivalents 0.0710
_diffrn_reflns_av_unetI/netI 0.0955
_diffrn_reflns_Laue_measured_fraction_full 0.969
_diffrn_reflns_Laue_measured_fraction_max 0.969
_diffrn_reflns_limit_h_max 17
_diffrn_reflns_limit_h_min -17
_diffrn_reflns_limit_k_max 27
_diffrn_reflns_limit_k_min -27
_diffrn_reflns_limit_l_max 30
_diffrn_reflns_limit_l_min -30
_diffrn_reflns_number 58566
_diffrn_reflns_point_group_measured_fraction_full 0.969
_diffrn_reflns_point_group_measured_fraction_max 0.969
_diffrn_reflns_theta_full 25.008
_diffrn_reflns_theta_max 25.008
_diffrn_reflns_theta_min 1.481
_exptl_absorpt_coefficient_mu 1.451
_exptl_absorpt_correction_T_max 1.00
_exptl_absorpt_correction_T_min 0.7159
_exptl_absorpt_correction_type multi-scan
_exptl_crystal_colour blue
_exptl_crystal_density_diffrn 1.590
_exptl_crystal_description prism
_exptl_crystal_F_000 3416
_exptl_crystal_size_max 0.2
_exptl_crystal_size_mid 0.2
_exptl_crystal_size_min 0.2
_refine_diff_density_max 2.587
_refine_diff_density_min -1.784
_refine_diff_density_rms 0.189
_refine_ls_extinction_method none
_refine_ls_goodness_of_fit_ref 1.163
_refine_ls_hydrogen_treatment mixed
_refine_ls_matrix_type full
_refine_ls_number_parameters 1845
_refine_ls_number_reflns 24787
_refine_ls_number_restraints 1230
_refine_ls_restrained_S_all 1.170
_refine_ls_R_factor_all 0.1017
_refine_ls_R_factor_gt 0.0730
_refine_ls_shift/su_max 0.002
_refine_ls_shift/su_mean 0.000
_refine_ls_structure_factor_coef Fsqd
_refine_ls_weighting_details 'w=1/[\s^2^(Fo^2^)+(0.1000P)^2^] where P=(Fo^2^+2Fc^2^)/3'
_refine_ls_weighting_scheme calc
_refine_ls_wR_factor_gt 0.1935
_refine_ls_wR_factor_ref 0.2265
_reflns_Friedel_coverage 0.000
_reflns_number_gt 16637
_reflns_number_total 24787
_reflns_threshold_expression 'I > 2\s(I)'
_cod_data_source_file d1dt02006d3.cif
_cod_data_source_block dy-cu
_cod_depositor_comments 'Adding full bibliography for 7707852--7707854.cif.'
_cod_original_cell_volume 7251(3)
_cod_database_code 7707853
_shelx_shelxl_version_number 2014/7
_shelx_space_group_comment
;
The symmetry employed for this shelxl refinement is uniquely defined
by the following loop, which should always be used as a source of
symmetry information in preference to the above space-group names.
They are only intended as comments.
;
_olex2_refinement_description
;
1. Fixed Uiso
 At 1.2 times of:
  All C(H) groups
 At 1.5 times of:
  All C(H,H,H) groups
2. Uiso/Uaniso restraints and constraints
C5 \\sim C40 \\sim C4 \\sim C41 \\sim C18 \\sim C3 \\sim C68 \\sim C46 \\sim C9
\\sim C48 \\sim C51 \\sim C53 \\sim C42 \\sim C20 \\sim C87 \\sim C66 \\sim C17
\\sim C22 \\sim C6 \\sim C47 \\sim C8 \\sim C19 \\sim C36 \\sim C27 \\sim C60
\\sim C86 \\sim C1 \\sim C67 \\sim C2 \\sim C44 \\sim C26 \\sim C63 \\sim C43
\\sim C39 \\sim C15 \\sim C88 \\sim C78 \\sim C34 \\sim C57 \\sim C62 \\sim C24
\\sim C25 \\sim C83 \\sim C61 \\sim C81 \\sim C13 \\sim C76 \\sim C16 \\sim C7
\\sim C38 \\sim C45 \\sim C89 \\sim C11 \\sim C50 \\sim C56 \\sim C52 \\sim C69
\\sim C85 \\sim C49 \\sim C59 \\sim C91 \\sim C23 \\sim C55 \\sim C73 \\sim C10
\\sim C35 \\sim C84 \\sim C14 \\sim C28 \\sim C32 \\sim C33 \\sim C21 \\sim C79
\\sim C74 \\sim C65 \\sim C80 \\sim C93 \\sim C58 \\sim C77 \\sim C30 \\sim C90
\\sim C82 \\sim C64 \\sim C54 \\sim C31 \\sim C37 \\sim C72 \\sim C71 \\sim C70
\\sim C92 \\sim C75 \\sim C12 \\sim C29 \\sim C94: within 3.8A with sigma of
0.01 and sigma for terminal atoms of 0.02
Uanis(F2) \\sim Ueq: with sigma of 0.01 and sigma for terminal atoms of 0.01
Uanis(F53) \\sim Ueq: with sigma of 0.01 and sigma for terminal atoms of 0.01
Uanis(F38) \\sim Ueq: with sigma of 0.01 and sigma for terminal atoms of 0.01
3.a Aromatic/amide H refined with riding coordinates:
 C4(H4), C42(H42), C20(H20), C87(H87), C22(H22), C47(H47), C67(H67), C2(H2),
 C44(H44), C26(H26), C24(H24), C52(H52), C77(H77), C82(H82), C72(H72), C92(H92)
3.b Idealised Me refined as rotating group:
 C8(H8A,H8B,H8C), C1(H1A,H1B,H1C), C43(H43A,H43B,H43C), C15(H15A,H15B,H15C),
 C34(H34A,H34B,H34C), C13(H13A,H13B,H13C), C16(H16A,H16B,H16C), C7(H7A,H7B,H7C),
  C38(H38A,H38B,H38C), C11(H11A,H11B,H11C), C23(H23A,H23B,H23C), C10(H10A,H10B,
 H10C), C35(H35A,H35B,H35C), C32(H32A,H32B,H32C), C33(H33A,H33B,H33C), C21(H21A,
 H21B,H21C), C30(H30A,H30B,H30C), C37(H37A,H37B,H37C), C12(H12A,H12B,H12C),
 C29(H29A,H29B,H29C)
;
_olex2_submission_special_instructions 'No special instructions were received'

loop_
_space_group_symop_operation_xyz
'x, y, z'
'-x, -y, -z'

loop_
_atom_site_label
_atom_site_type_symbol
_atom_site_fract_x
_atom_site_fract_y
_atom_site_fract_z
_atom_site_U_iso_or_equiv
_atom_site_adp_type
_atom_site_occupancy
_atom_site_site_symmetry_order
_atom_site_calc_flag
_atom_site_refinement_flags_posn
_atom_site_refinement_flags_adp
_atom_site_refinement_flags_occupancy
_atom_site_disorder_assembly
_atom_site_disorder_group
Dy1 Dy 0.78603(3) 0.39570(2) 0.61245(2) 0.03485(13) Uani 1 1 d . . . . .
Dy2 Dy -0.22391(3) -0.13506(2) 0.14153(2) 0.04177(14) Uani 1 1 d . . . . .
Cu1 Cu 0.27391(7) 0.07542(4) 0.45851(4) 0.0337(2) Uani 1 1 d . . . . .
Cu2 Cu 1.35861(8) 0.67500(5) 0.82144(4) 0.0446(3) Uani 1 1 d . . . . .
O25 O -0.1921(5) -0.0697(3) 0.0870(2) 0.0484(15) Uani 1 1 d . . . . .
O2 O 0.6888(4) 0.3646(3) 0.6737(2) 0.0389(13) Uani 1 1 d . . . . .
O24 O -0.3675(5) -0.1162(3) 0.1182(3) 0.0550(17) Uani 1 1 d . . . . .
F3 F 0.2996(9) 0.1888(5) 0.3125(4) 0.145(4) Uani 1 1 d . . . . .
O9 O 0.2865(4) 0.1469(2) 0.4315(2) 0.0365(12) Uani 1 1 d . . . . .
O12 O 0.2599(4) 0.0006(3) 0.4806(2) 0.0367(12) Uani 1 1 d . . . . .
O21 O 1.4418(4) 0.6419(3) 0.7675(2) 0.0440(14) Uani 1 1 d . . . . .
O15 O 0.6310(4) 0.4030(3) 0.5876(3) 0.0451(14) Uani 1 1 d . . . . .
C5 C 0.5152(5) 0.3239(4) 0.6597(3) 0.0316(14) Uani 1 1 d . U . . .
O11 O 0.1875(4) 0.1088(2) 0.5091(2) 0.0352(12) Uani 1 1 d . . . . .
O1 O 0.3537(4) 0.3116(3) 0.6731(3) 0.0507(15) Uani 1 1 d . . . . .
O18 O 0.8943(4) 0.4537(3) 0.7082(2) 0.0454(14) Uani 1 1 d . . . . .
O10 O 0.3483(4) 0.0358(3) 0.4026(2) 0.0417(13) Uani 1 1 d . . . . .
N13 N -0.0687(5) 0.1219(3) 0.3426(3) 0.0365(15) Uani 1 1 d . . . . .
O14 O 0.7852(4) 0.4207(3) 0.5275(2) 0.0454(14) Uani 1 1 d . . . . .
N14 N -0.1367(5) 0.0294(3) 0.2609(3) 0.0380(15) Uani 1 1 d . . . . .
N15 N 0.0788(4) -0.0353(3) 0.3286(3) 0.0336(14) Uani 1 1 d . . . . .
O16 O 0.8147(4) 0.5118(3) 0.6453(2) 0.0440(14) Uani 1 1 d . . . . .
O3 O 0.9378(4) 0.4124(3) 0.5876(3) 0.0456(14) Uani 1 1 d . . . . .
O22 O 1.3861(4) 0.7572(3) 0.8069(3) 0.0476(15) Uani 1 1 d . . . . .
N3 N 0.6061(5) 0.3710(3) 0.6865(3) 0.0320(14) Uani 1 1 d . . . . .
O8 O -0.0113(4) 0.1644(3) 0.3931(3) 0.0515(16) Uani 1 1 d . . . . .
O19 O 1.3352(4) 0.5948(3) 0.8391(2) 0.0509(16) Uani 1 1 d . . . . .
C40 C -0.0668(6) 0.0588(4) 0.3104(3) 0.0357(15) Uani 1 1 d . U . . .
N2 N 0.4993(5) 0.1592(3) 0.5575(3) 0.0360(15) Uani 1 1 d . . . . .
F13 F 0.5209(4) 0.1884(3) 0.4562(3) 0.0756(19) Uani 1 1 d . . . . .
F14 F 0.5851(5) 0.1813(3) 0.3815(2) 0.0780(19) Uani 1 1 d . . . . .
N6 N 1.1737(5) 0.4108(3) 0.6006(3) 0.0476(18) Uani 1 1 d . . . . .
C4 C 0.3993(6) 0.2122(4) 0.5743(3) 0.0373(16) Uani 1 1 d . U . . .
H4 H 0.3424 0.2225 0.5735 0.045 Uiso 1 1 calc R . . . .
F20 F 0.8727(5) 0.2409(3) 0.7266(3) 0.0783(19) Uani 1 1 d . . . . .
O7 O -0.1548(5) -0.0312(3) 0.2207(2) 0.0524(16) Uani 1 1 d . . . . .
F12 F 0.2138(5) -0.1193(2) 0.4857(3) 0.0681(17) Uani 1 1 d . . . . .
N4 N 0.4475(5) 0.3451(3) 0.6877(3) 0.0371(15) Uani 1 1 d . . . . .
N16 N 0.1158(5) 0.0192(3) 0.3824(3) 0.0443(17) Uani 1 1 d . . . . .
O27 O -0.1729(5) -0.1933(3) 0.1870(3) 0.0527(16) Uani 1 1 d . . . . .
C41 C -0.0036(6) 0.0304(4) 0.3282(3) 0.0360(16) Uani 1 1 d . U . . .
N5 N 1.0173(5) 0.3973(3) 0.5849(3) 0.0339(14) Uani 1 1 d . . . . .
C18 C 1.1079(6) 0.4402(4) 0.6186(4) 0.0389(16) Uani 1 1 d . U . . .
N1 N 0.4031(5) 0.1533(3) 0.5406(3) 0.0380(15) Uani 1 1 d . . . . .
O5 O -0.3532(6) -0.4107(4) -0.1062(3) 0.082(3) Uani 1 1 d . . . . .
C3 C 0.4929(6) 0.2583(4) 0.6122(3) 0.0344(15) Uani 1 1 d . U . . .
F10 F 0.1690(6) -0.0803(3) 0.5674(3) 0.087(2) Uani 1 1 d . . . . .
C68 C 0.9241(6) 0.4339(4) 0.7432(4) 0.048(2) Uani 1 1 d . U . . .
N7 N 1.2238(5) 0.6056(3) 0.7428(3) 0.0493(19) Uani 1 1 d . . . . .
F29 F 0.9190(5) 0.6291(3) 0.6394(3) 0.088(2) Uani 1 1 d . . . . .
N8 N 1.1328(5) 0.6045(3) 0.7247(3) 0.0494(19) Uani 1 1 d . . . . .
F11 F 0.3202(5) -0.0420(3) 0.5638(3) 0.0757(19) Uani 1 1 d . . . . .
O26 O -0.0479(5) -0.0968(4) 0.1496(3) 0.0612(18) Uani 1 1 d . . . . .
O20 O 1.2826(5) 0.7113(3) 0.8783(3) 0.0590(17) Uani 1 1 d . . . . .
F9 F 0.1495(6) 0.1845(3) 0.6139(2) 0.084(2) Uani 1 1 d . . . . .
C46 C 0.1508(6) 0.0829(4) 0.5417(4) 0.0424(18) Uani 1 1 d . U . . .
C9 C 0.4940(6) 0.4169(4) 0.7372(4) 0.0423(18) Uani 1 1 d . U . . .
N11 N -0.2906(6) -0.3617(5) -0.0606(4) 0.069(3) Uani 1 1 d . . . . .
F15 F 0.6499(6) 0.1630(3) 0.4495(3) 0.090(2) Uani 1 1 d . . . . .
C48 C 0.2140(6) -0.0069(4) 0.5197(4) 0.0409(17) Uani 1 1 d . U . . .
C51 C 0.3602(6) 0.0474(4) 0.3584(4) 0.0456(19) Uani 1 1 d . U . . .
C53 C 0.3058(7) 0.1415(4) 0.3822(4) 0.0465(19) Uani 1 1 d . U . . .
N12 N -0.2165(6) -0.2636(5) 0.0148(3) 0.068(3) Uani 1 1 d . . . . .
O17 O 0.8264(4) 0.3136(3) 0.6349(3) 0.0446(14) Uani 1 1 d . . . . .
N9 N 1.5588(6) 0.7901(4) 0.9416(3) 0.060(2) Uani 1 1 d . . . . .
C42 C 0.0068(6) -0.0313(4) 0.2962(3) 0.0400(17) Uani 1 1 d . U . . .
H42 H -0.0300 -0.0638 0.2589 0.048 Uiso 1 1 calc R . . . .
F4 F 0.3615(6) -0.0619(3) 0.3006(4) 0.110(3) Uani 1 1 d . . . . .
C20 C 1.2244(6) 0.5458(4) 0.7066(4) 0.0446(19) Uani 1 1 d . U . . .
H20 H 1.2784 0.5326 0.7079 0.054 Uiso 1 1 calc R . . . .
C87 C -0.2830(7) -0.2134(4) 0.2492(4) 0.052(2) Uani 1 1 d . U . . .
H87 H -0.3023 -0.2367 0.2718 0.062 Uiso 1 1 calc R . . . .
O23 O -0.3573(5) -0.2416(3) 0.0975(3) 0.0574(17) Uani 1 1 d . . . . .
O4 O 1.2659(5) 0.4361(3) 0.6219(3) 0.066(2) Uani 1 1 d . . . . .
F30 F 0.7875(5) 0.6505(3) 0.6300(4) 0.093(2) Uani 1 1 d . . . . .
C66 C 0.8623(6) 0.3129(4) 0.6808(4) 0.0432(18) Uani 1 1 d . U . . .
C17 C 1.0211(6) 0.3389(4) 0.5328(4) 0.0424(18) Uani 1 1 d . U . . .
C22 C 1.0766(6) 0.5464(4) 0.6792(4) 0.0424(18) Uani 1 1 d . U . . .
H22 H 1.0123 0.5352 0.6600 0.051 Uiso 1 1 calc R . . . .
C6 C 0.6062(6) 0.4274(4) 0.7445(3) 0.0407(17) Uani 1 1 d . U . . .
F19 F 0.7607(5) 0.1981(3) 0.6482(4) 0.099(3) Uani 1 1 d . . . . .
F28 F 0.8455(6) 0.6500(3) 0.7104(3) 0.097(2) Uani 1 1 d . . . . .
C47 C 0.1607(6) 0.0292(4) 0.5505(4) 0.0456(18) Uani 1 1 d . U . . .
H47 H 0.1305 0.0173 0.5778 0.055 Uiso 1 1 calc R . . . .
F58 F -0.1778(7) -0.2883(4) 0.2663(4) 0.114(3) Uani 1 1 d . . . . .
C8 C 0.6766(7) 0.4961(4) 0.7513(4) 0.052(2) Uani 1 1 d . U . . .
H8A H 0.7431 0.4967 0.7536 0.077 Uiso 1 1 calc GR . . . .
H8B H 0.6738 0.5314 0.7866 0.077 Uiso 1 1 calc GR . . . .
H8C H 0.6570 0.5031 0.7180 0.077 Uiso 1 1 calc GR . . . .
C19 C 1.1331(6) 0.5052(4) 0.6660(3) 0.0391(17) Uani 1 1 d . U . . .
C36 C -0.1987(6) 0.0694(4) 0.2599(4) 0.0419(17) Uani 1 1 d . U . . .
F7 F 0.0214(4) 0.1237(3) 0.5452(4) 0.099(3) Uani 1 1 d . . . . .
C27 C -0.2944(8) -0.2993(6) -0.0321(4) 0.069(2) Uani 1 1 d . U . . .
C60 C 0.6080(7) 0.2017(5) 0.4392(4) 0.050(2) Uani 1 1 d . U . . .
C86 C -0.3304(7) -0.1700(4) 0.2450(4) 0.0475(19) Uani 1 1 d . U . . .
C1 C 0.5256(6) 0.0993(4) 0.5329(4) 0.046(2) Uani 1 1 d . U . . .
H1A H 0.5010 0.0708 0.5520 0.069 Uiso 1 1 calc GR . . . .
H1B H 0.5964 0.1130 0.5390 0.069 Uiso 1 1 calc GR . . . .
H1C H 0.4965 0.0746 0.4915 0.069 Uiso 1 1 calc GR . . . .
C67 C 0.9112(6) 0.3686(4) 0.7348(4) 0.0499(19) Uani 1 1 d . U . . .
H67 H 0.9358 0.3618 0.7659 0.060 Uiso 1 1 calc R . . . .
F21 F 0.9107(6) 0.2188(3) 0.6423(3) 0.095(2) Uani 1 1 d . . . . .
O28 O -0.3175(5) -0.1386(3) 0.2150(2) 0.0526(16) Uani 1 1 d . . . . .
C2 C 0.5544(6) 0.2206(4) 0.5997(3) 0.0345(16) Uani 1 1 d . U . . .
H2 H 0.6209 0.2356 0.6175 0.041 Uiso 1 1 calc R . . . .
C44 C 0.0661(6) 0.0581(4) 0.3821(3) 0.0407(17) Uani 1 1 d . U . . .
H44 H 0.0756 0.0991 0.4137 0.049 Uiso 1 1 calc R . . . .
F26 F 0.5046(6) 0.3923(4) 0.4844(3) 0.116(3) Uani 1 1 d . . . . .
C26 C 1.6366(8) 0.7898(5) 0.9719(4) 0.059(2) Uani 1 1 d . U . . .
H26 H 1.6836 0.8275 1.0033 0.071 Uiso 1 1 calc R . . . .
N10 N 1.5059(6) 0.7265(4) 0.8987(4) 0.063(2) Uani 1 1 d . . . . .
O6 O -0.1938(5) -0.1975(4) 0.0500(3) 0.072(2) Uani 1 1 d . . . . .
C63 C 0.7505(8) 0.3859(5) 0.4733(4) 0.058(2) Uani 1 1 d . U . . .
C43 C 0.1164(6) -0.0901(4) 0.3140(4) 0.045(2) Uani 1 1 d . U . . .
H43A H 0.1785 -0.0773 0.3027 0.068 Uiso 1 1 calc GR . . . .
H43B H 0.0694 -0.1304 0.2821 0.068 Uiso 1 1 calc GR . . . .
H43C H 0.1261 -0.0987 0.3478 0.068 Uiso 1 1 calc GR . . . .
C39 C -0.1303(6) 0.1414(4) 0.3073(4) 0.0442(18) Uani 1 1 d . U . . .
F24 F 1.0699(7) 0.5275(5) 0.8004(3) 0.158(5) Uani 1 1 d . . . . .
C15 C 0.9311(7) 0.2735(4) 0.5184(4) 0.052(2) Uani 1 1 d . U . . .
H15A H 0.9246 0.2675 0.5535 0.078 Uiso 1 1 calc GR . . . .
H15B H 0.9411 0.2353 0.4896 0.078 Uiso 1 1 calc GR . . . .
H15C H 0.8719 0.2772 0.5031 0.078 Uiso 1 1 calc GR . . . .
F5 F 0.4992(5) 0.0155(4) 0.3456(4) 0.113(3) Uani 1 1 d . . . . .
C88 C -0.2089(7) -0.2215(4) 0.2203(4) 0.0473(19) Uani 1 1 d . U . . .
C78 C 1.4482(8) 0.7741(5) 0.7782(4) 0.053(2) Uani 1 1 d . U . . .
C34 C -0.2926(7) 0.0387(5) 0.2771(4) 0.056(2) Uani 1 1 d . U . . .
H34A H -0.3225 -0.0089 0.2515 0.084 Uiso 1 1 calc GR . . . .
H34B H -0.3381 0.0603 0.2738 0.084 Uiso 1 1 calc GR . . . .
H34C H -0.2770 0.0453 0.3170 0.084 Uiso 1 1 calc GR . . . .
C57 C 0.6707(8) 0.5167(5) 0.5967(5) 0.058(2) Uani 1 1 d . U . . .
H57 H 0.657(7) 0.548(5) 0.586(4) 0.070 Uiso 1 1 d R . . . .
F50 F -0.1704(9) -0.0465(6) -0.0131(4) 0.168(5) Uani 1 1 d . . . . .
F36 F 1.1229(8) 0.7286(6) 0.9229(4) 0.159(4) Uani 1 1 d . . . . .
F56 F -0.4778(6) -0.2245(4) 0.2698(4) 0.106(3) Uani 1 1 d . . . . .
F35 F 1.1707(10) 0.7100(6) 0.9936(5) 0.183(6) Uani 1 1 d . . . . .
C62 C 0.6931(8) 0.3160(5) 0.4436(4) 0.056(2) Uani 1 1 d . U . . .
H62 H 0.672(7) 0.302(4) 0.396(4) 0.068 Uiso 1 1 d R . . . .
C24 C 1.5538(7) 0.6863(5) 0.9021(4) 0.060(2) Uani 1 1 d . U . . .
H24 H 1.5350 0.6405 0.8771 0.072 Uiso 1 1 calc R . . . .
F27 F 0.4707(6) 0.4690(4) 0.5460(4) 0.110(3) Uani 1 1 d . . . . .
C25 C -0.3629(7) -0.2752(5) -0.0503(4) 0.058(2) Uani 1 1 d . U . . .
C83 C -0.4581(8) -0.1486(6) 0.1093(4) 0.061(2) Uani 1 1 d . U . . .
F17 F 0.8658(7) 0.4541(5) 0.4417(4) 0.144(4) Uani 1 1 d . . . . .
C61 C 0.6706(7) 0.2767(4) 0.4757(4) 0.0469(19) Uani 1 1 d . U . . .
C81 C -0.4510(8) -0.2583(5) 0.0881(4) 0.060(2) Uani 1 1 d . U . . .
C13 C 1.1822(9) 0.3198(6) 0.5101(6) 0.102(4) Uani 1 1 d . U . . .
H13A H 1.1902 0.3488 0.4908 0.154 Uiso 1 1 calc GR . . . .
H13B H 1.1486 0.2735 0.4817 0.154 Uiso 1 1 calc GR . . . .
H13C H 1.2463 0.3255 0.5289 0.154 Uiso 1 1 calc GR . . . .
C76 C 1.4919(8) 0.6741(5) 0.7427(5) 0.065(2) Uani 1 1 d . U . . .
F51 F -0.0516(8) 0.0458(6) 0.0397(5) 0.167(5) Uani 1 1 d . . . . .
C16 C 1.0197(8) 0.3576(5) 0.4821(4) 0.068(3) Uani 1 1 d . U . . .
H16A H 0.9599 0.3655 0.4751 0.101 Uiso 1 1 calc GR . . . .
H16B H 1.0221 0.3213 0.4474 0.101 Uiso 1 1 calc GR . . . .
H16C H 1.0762 0.3980 0.4914 0.101 Uiso 1 1 calc GR . . . .
F23 F 1.0029(10) 0.4742(4) 0.8436(3) 0.187(6) Uani 1 1 d . . . . .
F6 F 0.4227(9) 0.0138(5) 0.2713(4) 0.144(4) Uani 1 1 d . . . . .
C7 C 0.6462(7) 0.4099(5) 0.7928(4) 0.053(2) Uani 1 1 d . U . . .
H7A H 0.6065 0.3644 0.7851 0.080 Uiso 1 1 calc GR . . . .
H7B H 0.6429 0.4408 0.8307 0.080 Uiso 1 1 calc GR . . . .
H7C H 0.7138 0.4139 0.7925 0.080 Uiso 1 1 calc GR . . . .
C38 C -0.1817(8) 0.1846(5) 0.3460(4) 0.067(3) Uani 1 1 d . U . . .
H38A H -0.2174 0.1619 0.3671 0.101 Uiso 1 1 calc GR . . . .
H38B H -0.2271 0.1916 0.3218 0.101 Uiso 1 1 calc GR . . . .
H38C H -0.1329 0.2276 0.3734 0.101 Uiso 1 1 calc GR . . . .
F59 F -0.0667(5) -0.2517(4) 0.2212(5) 0.125(3) Uani 1 1 d . . . . .
C45 C 0.0911(8) 0.1208(5) 0.5788(5) 0.057(2) Uani 1 1 d . U . . .
C89 C -0.1597(8) -0.2720(5) 0.2229(5) 0.060(2) Uani 1 1 d . U . . .
C11 C 0.4493(7) 0.4189(5) 0.7902(4) 0.062(3) Uani 1 1 d . U . . .
H11A H 0.3788 0.4060 0.7794 0.093 Uiso 1 1 calc GR . . . .
H11B H 0.4776 0.4639 0.8216 0.093 Uiso 1 1 calc GR . . . .
H11C H 0.4634 0.3879 0.8030 0.093 Uiso 1 1 calc GR . . . .
F46 F -0.5203(12) -0.0806(8) 0.0816(6) 0.204(7) Uani 1 1 d . . . . .
C50 C 0.4092(7) 0.0016(5) 0.3174(4) 0.059(2) Uani 1 1 d . U . . .
C56 C 0.6089(7) 0.4478(5) 0.5771(4) 0.058(2) Uani 1 1 d . U . . .
C52 C 0.3377(6) 0.0934(4) 0.3439(4) 0.0487(19) Uani 1 1 d . U . . .
H52 H 0.3439 0.0924 0.3073 0.058 Uiso 1 1 calc R . . . .
C69 C 0.9842(8) 0.4913(5) 0.8033(4) 0.058(2) Uani 1 1 d . U . . .
C85 C -0.4105(8) -0.1635(5) 0.2805(4) 0.063(2) Uani 1 1 d . U . . .
C49 C 0.2287(7) -0.0638(4) 0.5329(4) 0.0460(19) Uani 1 1 d . U . . .
C59 C 0.8277(8) 0.6189(5) 0.6518(5) 0.062(2) Uani 1 1 d . U . . .
C91 C -0.1127(9) -0.0359(7) 0.0798(5) 0.085(3) Uani 1 1 d . U . . .
F55 F -0.4642(7) -0.1335(5) 0.2667(4) 0.129(4) Uani 1 1 d . . . . .
C23 C 1.5260(10) 0.8475(6) 0.9492(5) 0.083(3) Uani 1 1 d . U . . .
H23A H 1.5614 0.8853 0.9865 0.125 Uiso 1 1 calc GR . . . .
H23B H 1.4561 0.8336 0.9480 0.125 Uiso 1 1 calc GR . . . .
H23C H 1.5392 0.8606 0.9182 0.125 Uiso 1 1 calc GR . . . .
C55 C 0.5067(8) 0.4225(5) 0.5408(5) 0.059(2) Uani 1 1 d . U . . .
C73 C 1.2491(8) 0.6867(6) 0.9130(5) 0.068(3) Uani 1 1 d . U . . .
C10 C 0.4652(7) 0.4623(4) 0.7137(5) 0.062(3) Uani 1 1 d . U . . .
H10A H 0.4913 0.4596 0.6795 0.092 Uiso 1 1 calc GR . . . .
H10B H 0.4920 0.5083 0.7435 0.092 Uiso 1 1 calc GR . . . .
H10C H 0.3942 0.4474 0.7036 0.092 Uiso 1 1 calc GR . . . .
C35 C -0.2231(8) 0.0645(5) 0.1980(4) 0.059(2) Uani 1 1 d . U . . .
H35A H -0.1634 0.0736 0.1837 0.088 Uiso 1 1 calc GR . . . .
H35B H -0.2520 0.0972 0.1995 0.088 Uiso 1 1 calc GR . . . .
H35C H -0.2693 0.0198 0.1721 0.088 Uiso 1 1 calc GR . . . .
C84 C -0.5233(9) -0.1040(7) 0.1181(5) 0.074(3) Uani 1 1 d . U . . .
F49 F -0.1905(10) 0.0304(7) 0.0583(5) 0.174(5) Uani 1 1 d . . . . .
F42 F 1.4721(9) 0.8890(3) 0.8308(3) 0.137(4) Uani 1 1 d . . . . .
F57 F -0.3724(6) -0.1349(5) 0.3376(3) 0.128(3) Uani 1 1 d . . . . .
C14 C 1.1226(7) 0.3378(4) 0.5553(4) 0.059(2) Uani 1 1 d . U . . .
F60 F -0.2009(7) -0.3295(3) 0.1748(4) 0.127(3) Uani 1 1 d . . . . .
C28 C -0.2091(9) -0.3711(7) -0.0279(5) 0.084(3) Uani 1 1 d . U . . .
F34 F 1.2539(9) 0.7918(5) 0.9812(5) 0.179(5) Uani 1 1 d . . . . .
C32 C -0.0661(11) -0.2625(8) -0.0186(6) 0.123(5) Uani 1 1 d . U . . .
H32A H -0.1005 -0.2710 -0.0563 0.185 Uiso 1 1 calc GR . . . .
H32B H -0.0153 -0.2814 -0.0238 0.185 Uiso 1 1 calc GR . . . .
H32C H -0.0363 -0.2145 0.0055 0.185 Uiso 1 1 calc GR . . . .
C33 C -0.0857(10) -0.2790(8) 0.0715(6) 0.108(4) Uani 1 1 d . U . . .
H33A H -0.0499 -0.2309 0.0917 0.162 Uiso 1 1 calc GR . . . .
H33B H -0.0398 -0.3019 0.0668 0.162 Uiso 1 1 calc GR . . . .
H33C H -0.1309 -0.2929 0.0938 0.162 Uiso 1 1 calc GR . . . .
C21 C 1.1070(7) 0.6633(5) 0.7560(5) 0.065(3) Uani 1 1 d . U . . .
H21A H 1.0884 0.6624 0.7913 0.097 Uiso 1 1 calc GR . . . .
H21B H 1.0525 0.6622 0.7314 0.097 Uiso 1 1 calc GR . . . .
H21C H 1.1632 0.7040 0.7659 0.097 Uiso 1 1 calc GR . . . .
C79 C 1.4630(9) 0.8445(5) 0.7799(5) 0.062(2) Uani 1 1 d . U . . .
C74 C 1.1999(9) 0.7294(7) 0.9540(5) 0.081(3) Uani 1 1 d . U . . .
C65 C 0.8510(7) 0.2417(5) 0.6744(4) 0.053(2) Uani 1 1 d . U . . .
C80 C -0.5075(9) -0.3356(6) 0.0675(5) 0.078(3) Uani 1 1 d . U . . .
C93 C 0.0091(9) -0.0556(7) 0.1323(5) 0.090(3) Uani 1 1 d . U . . .
C58 C 0.7706(7) 0.5428(5) 0.6291(4) 0.055(2) Uani 1 1 d . U . . .
F8 F 0.0516(11) 0.0931(5) 0.6119(6) 0.217(7) Uani 1 1 d . . . . .
C77 C 1.5009(8) 0.7379(5) 0.7465(5) 0.065(2) Uani 1 1 d . U . . .
H77 H 1.5439 0.7563 0.7268 0.078 Uiso 1 1 calc R . . . .
F47 F -0.5002(8) -0.0567(6) 0.1675(4) 0.172(5) Uani 1 1 d . . . . .
F1 F 0.2112(11) 0.2023(8) 0.3705(7) 0.222(8) Uani 1 1 d . . . . .
F40 F 1.3883(10) 0.8402(5) 0.7479(5) 0.184(6) Uani 1 1 d . . . . .
C30 C -0.2569(11) -0.4042(7) 0.0086(6) 0.111(4) Uani 1 1 d . U . . .
H30A H -0.2894 -0.3772 0.0333 0.167 Uiso 1 1 calc GR . . . .
H30B H -0.2073 -0.4080 0.0327 0.167 Uiso 1 1 calc GR . . . .
H30C H -0.3049 -0.4485 -0.0167 0.167 Uiso 1 1 calc GR . . . .
C90 C -0.1312(11) -0.0001(9) 0.0414(6) 0.099(3) Uani 1 1 d . U . . .
C82 C -0.5049(8) -0.2166(6) 0.0934(4) 0.069(2) Uani 1 1 d . U . . .
H82 H -0.5737 -0.2351 0.0860 0.082 Uiso 1 1 calc R . . . .
F16 F 0.7295(9) 0.3910(4) 0.3818(4) 0.189(6) Uani 1 1 d . . . . .
C64 C 0.7698(10) 0.4230(6) 0.4344(5) 0.072(3) Uani 1 1 d . U . . .
F25 F 0.4406(5) 0.3787(4) 0.5534(4) 0.114(3) Uani 1 1 d . . . . .
C54 C 0.2910(8) 0.1930(5) 0.3649(5) 0.060(2) Uani 1 1 d . U . . .
F44 F -0.4845(9) -0.3559(4) 0.1032(4) 0.176(6) Uani 1 1 d . . . . .
C31 C -0.1424(9) -0.2964(7) 0.0124(5) 0.086(3) Uani 1 1 d . U . . .
F31 F 1.3788(6) 0.5226(4) 0.8983(3) 0.096(2) Uani 1 1 d . . . . .
O13 O 0.7009(4) 0.2939(3) 0.5291(2) 0.0397(13) Uani 1 1 d . . . . .
F33 F 1.2460(5) 0.4685(3) 0.8325(3) 0.095(2) Uani 1 1 d . . . . .
F39 F 1.6125(7) 0.6267(4) 0.7377(6) 0.138(4) Uani 1 1 d . . . . .
F37 F 1.4856(8) 0.5737(5) 0.6639(4) 0.130(3) Uani 1 1 d . . . . .
F32 F 1.2376(7) 0.5111(4) 0.9227(4) 0.127(3) Uani 1 1 d . . . . .
C37 C -0.0550(8) 0.1811(5) 0.2806(5) 0.069(3) Uani 1 1 d . U . . .
H37A H -0.0001 0.2166 0.3114 0.103 Uiso 1 1 calc GR . . . .
H37B H -0.0877 0.2005 0.2617 0.103 Uiso 1 1 calc GR . . . .
H37C H -0.0313 0.1506 0.2522 0.103 Uiso 1 1 calc GR . . . .
F18 F 0.7468(9) 0.4783(5) 0.4536(5) 0.150(4) Uani 1 1 d . . . . .
F45 F -0.4861(7) -0.3707(4) 0.0182(4) 0.128(3) Uani 1 1 d . . . . .
C72 C 1.2536(7) 0.6296(6) 0.9177(4) 0.070(3) Uani 1 1 d . U . . .
H72 H 1.2296 0.6194 0.9474 0.084 Uiso 1 1 calc R . . . .
C71 C 1.2933(7) 0.5873(5) 0.8791(4) 0.062(2) Uani 1 1 d . U . . .
F38 F 1.5923(9) 0.6659(5) 0.6734(5) 0.167(4) Uani 1 1 d . U . . .
F41 F 1.5355(9) 0.8659(5) 0.7584(6) 0.186(6) Uani 1 1 d . . . . .
C70 C 1.2882(9) 0.5217(6) 0.8842(5) 0.071(3) Uani 1 1 d . U . . .
C92 C -0.0160(10) -0.0248(8) 0.1000(5) 0.099(3) Uani 1 1 d . U . . .
H92 H 0.0342 0.0046 0.0916 0.118 Uiso 1 1 calc R . . . .
C75 C 1.5514(11) 0.6368(7) 0.7052(6) 0.079(3) Uani 1 1 d . U . . .
C12 C 1.1129(10) 0.2968(6) 0.5922(6) 0.100(4) Uani 1 1 d . U . . .
H12A H 1.1774 0.3072 0.6139 0.150 Uiso 1 1 calc GR . . . .
H12B H 1.0840 0.2492 0.5663 0.150 Uiso 1 1 calc GR . . . .
H12C H 1.0712 0.3085 0.6190 0.150 Uiso 1 1 calc GR . . . .
F48 F -0.6171(7) -0.1391(6) 0.1086(8) 0.222(8) Uani 1 1 d . . . . .
C29 C -0.1605(11) -0.4092(8) -0.0686(6) 0.124(4) Uani 1 1 d . U . . .
H29A H -0.1981 -0.4568 -0.0836 0.186 Uiso 1 1 calc GR . . . .
H29B H -0.0949 -0.3990 -0.0485 0.186 Uiso 1 1 calc GR . . . .
H29C H -0.1563 -0.3969 -0.1007 0.186 Uiso 1 1 calc GR . . . .
F2 F 0.3508(12) 0.2507(6) 0.3969(6) 0.209(5) Uani 1 1 d . U . . .
F22 F 0.9464(10) 0.5338(7) 0.8240(4) 0.234(9) Uani 1 1 d . . . . .
F43 F -0.6049(6) -0.3537(5) 0.0561(6) 0.178(5) Uani 1 1 d . . . . .
F54 F 0.1778(7) -0.0103(9) 0.1318(7) 0.226(8) Uani 1 1 d . . . . .
F53 F 0.1495(7) -0.0271(7) 0.2009(5) 0.172(4) Uani 1 1 d . U . . .
F52 F 0.1316(9) -0.1062(9) 0.1276(12) 0.341(15) Uani 1 1 d . . . . .
C94 C 0.1173(11) -0.0488(10) 0.1460(7) 0.107(4) Uani 1 1 d . U . . .

loop_
_atom_site_aniso_label
_atom_site_aniso_U_11
_atom_site_aniso_U_22
_atom_site_aniso_U_33
_atom_site_aniso_U_23
_atom_site_aniso_U_13
_atom_site_aniso_U_12
Dy1 0.0270(2) 0.0294(2) 0.0365(2) 0.00963(17) 0.00293(15) 0.00282(16)
Dy2 0.0401(3) 0.0436(2) 0.0262(2) 0.00631(17) 0.00032(16) 0.00912(18)
Cu1 0.0330(5) 0.0311(5) 0.0331(5) 0.0128(4) 0.0078(4) 0.0085(4)
Cu2 0.0366(6) 0.0408(6) 0.0380(5) 0.0048(5) 0.0057(4) 0.0077(5)
O25 0.055(4) 0.053(4) 0.028(3) 0.017(3) 0.008(3) 0.009(3)
O2 0.021(3) 0.034(3) 0.044(3) 0.010(3) 0.002(2) -0.003(2)
O24 0.052(4) 0.064(4) 0.050(4) 0.033(3) -0.007(3) 0.016(3)
F3 0.279(13) 0.158(8) 0.134(7) 0.118(7) 0.126(8) 0.165(9)
O9 0.034(3) 0.035(3) 0.030(3) 0.009(2) 0.008(2) 0.007(2)
O12 0.038(3) 0.037(3) 0.042(3) 0.020(3) 0.013(2) 0.018(2)
O21 0.033(3) 0.040(3) 0.043(3) 0.009(3) 0.008(2) 0.004(2)
O15 0.038(3) 0.046(3) 0.057(4) 0.032(3) 0.002(3) 0.011(3)
C5 0.027(3) 0.033(3) 0.034(3) 0.017(2) 0.008(2) 0.006(2)
O11 0.031(3) 0.026(3) 0.036(3) 0.008(2) 0.004(2) 0.001(2)
O1 0.025(3) 0.049(3) 0.059(4) 0.013(3) 0.008(3) 0.004(3)
O18 0.038(3) 0.041(3) 0.040(3) 0.012(3) -0.002(3) 0.003(3)
O10 0.034(3) 0.037(3) 0.046(3) 0.013(3) 0.010(2) 0.010(2)
N13 0.032(4) 0.030(3) 0.037(3) 0.007(3) 0.001(3) 0.010(3)
O14 0.040(3) 0.045(3) 0.040(3) 0.017(3) 0.006(3) 0.006(3)
N14 0.044(4) 0.031(3) 0.031(3) 0.007(3) 0.001(3) 0.015(3)
N15 0.027(3) 0.028(3) 0.034(3) 0.007(3) 0.001(3) 0.005(3)
O16 0.037(3) 0.037(3) 0.048(3) 0.014(3) 0.006(3) 0.008(3)
O3 0.033(3) 0.037(3) 0.056(4) 0.013(3) 0.010(3) 0.009(3)
O22 0.035(3) 0.050(3) 0.053(4) 0.013(3) 0.005(3) 0.024(3)
N3 0.030(4) 0.024(3) 0.037(3) 0.010(3) 0.004(3) 0.007(3)
O8 0.035(3) 0.043(3) 0.050(3) 0.003(3) -0.007(3) 0.008(3)
O19 0.044(4) 0.056(4) 0.033(3) 0.007(3) 0.002(3) 0.012(3)
C40 0.038(3) 0.033(3) 0.036(3) 0.015(3) 0.008(3) 0.012(3)
N2 0.031(4) 0.033(3) 0.035(3) 0.008(3) 0.004(3) 0.010(3)
F13 0.054(4) 0.077(4) 0.061(3) 0.027(3) 0.003(3) -0.014(3)
F14 0.091(5) 0.065(4) 0.041(3) 0.014(3) -0.002(3) -0.002(3)
N6 0.042(5) 0.034(4) 0.049(4) 0.004(3) 0.004(3) 0.010(3)
C4 0.031(3) 0.035(3) 0.038(3) 0.013(3) 0.006(3) 0.009(3)
F20 0.104(5) 0.067(4) 0.068(4) 0.032(3) -0.001(4) 0.039(4)
O7 0.065(4) 0.042(3) 0.036(3) 0.002(3) -0.010(3) 0.026(3)
F12 0.098(5) 0.037(3) 0.064(4) 0.020(3) 0.013(3) 0.022(3)
N4 0.029(4) 0.027(3) 0.045(4) 0.010(3) 0.006(3) 0.004(3)
N16 0.038(4) 0.036(4) 0.041(4) 0.004(3) -0.009(3) 0.011(3)
O27 0.046(4) 0.038(3) 0.048(3) -0.001(3) -0.001(3) 0.010(3)
C41 0.034(3) 0.036(3) 0.032(3) 0.012(3) 0.004(3) 0.008(3)
N5 0.027(4) 0.027(3) 0.035(3) 0.007(3) 0.005(3) 0.003(3)
C18 0.034(3) 0.030(3) 0.041(3) 0.009(3) 0.001(3) 0.007(3)
N1 0.029(4) 0.039(4) 0.036(3) 0.007(3) 0.005(3) 0.012(3)
O5 0.080(6) 0.082(5) 0.048(4) -0.013(4) -0.007(4) 0.042(4)
C3 0.031(3) 0.034(3) 0.032(3) 0.013(3) 0.009(2) 0.006(3)
F10 0.126(6) 0.088(4) 0.103(5) 0.076(4) 0.069(4) 0.059(4)
C68 0.032(4) 0.051(4) 0.042(4) 0.007(4) 0.008(3) 0.007(3)
N7 0.035(4) 0.034(4) 0.049(4) -0.002(3) -0.002(3) 0.005(3)
F29 0.065(4) 0.073(4) 0.124(6) 0.054(4) 0.020(4) 0.006(3)
N8 0.043(5) 0.030(4) 0.047(4) -0.001(3) -0.001(3) 0.004(3)
F11 0.082(4) 0.063(4) 0.082(4) 0.036(3) -0.016(3) 0.027(3)
O26 0.047(4) 0.078(5) 0.044(3) 0.021(3) 0.012(3) 0.012(3)
O20 0.047(4) 0.065(4) 0.053(4) 0.008(3) 0.016(3) 0.027(3)
F9 0.130(6) 0.073(4) 0.043(3) 0.005(3) 0.014(3) 0.058(4)
C46 0.043(4) 0.031(3) 0.044(3) 0.011(3) 0.013(3) 0.009(3)
C9 0.037(4) 0.039(3) 0.038(3) 0.010(3) 0.003(3) 0.006(3)
N11 0.062(6) 0.078(6) 0.045(5) -0.004(4) 0.003(4) 0.041(5)
F15 0.113(6) 0.048(3) 0.082(4) 0.015(3) -0.015(4) 0.024(4)
C48 0.043(4) 0.031(3) 0.045(3) 0.019(3) 0.006(3) 0.006(3)
C51 0.041(4) 0.048(4) 0.039(3) 0.016(3) 0.013(3) 0.008(3)
C53 0.047(4) 0.042(4) 0.042(4) 0.018(3) 0.010(3) 0.007(3)
N12 0.064(6) 0.090(6) 0.029(4) -0.001(4) 0.008(4) 0.038(5)
O17 0.033(3) 0.050(3) 0.050(3) 0.022(3) 0.002(3) 0.015(3)
N9 0.068(6) 0.060(5) 0.034(4) 0.006(4) -0.002(4) 0.022(4)
C42 0.040(4) 0.035(3) 0.035(3) 0.012(3) 0.004(3) 0.007(3)
F4 0.109(6) 0.047(4) 0.135(7) 0.000(4) 0.072(5) 0.020(4)
C20 0.040(4) 0.032(3) 0.042(4) 0.005(3) -0.003(3) 0.005(3)
C87 0.054(4) 0.046(4) 0.046(4) 0.020(3) 0.010(3) 0.007(3)
O23 0.046(4) 0.055(4) 0.047(4) 0.010(3) -0.001(3) 0.005(3)
O4 0.028(4) 0.056(4) 0.077(5) 0.001(4) -0.012(3) 0.008(3)
F30 0.085(5) 0.054(4) 0.140(6) 0.051(4) -0.002(4) 0.019(3)
C66 0.038(4) 0.046(4) 0.048(4) 0.021(3) 0.004(3) 0.019(3)
C17 0.035(4) 0.036(3) 0.042(3) 0.009(3) 0.006(3) 0.006(3)
C22 0.034(4) 0.035(3) 0.042(4) 0.008(3) 0.004(3) 0.004(3)
C6 0.039(4) 0.038(3) 0.034(3) 0.010(3) 0.005(3) 0.008(3)
F19 0.084(5) 0.057(4) 0.136(6) 0.053(4) -0.032(4) -0.001(3)
F28 0.129(7) 0.053(4) 0.071(4) 0.003(3) 0.015(4) 0.017(4)
C47 0.051(4) 0.039(3) 0.049(4) 0.018(3) 0.024(3) 0.017(3)
F58 0.169(8) 0.140(7) 0.116(6) 0.090(6) 0.065(6) 0.112(6)
C8 0.049(5) 0.036(4) 0.044(4) 0.007(3) 0.005(4) -0.001(4)
C19 0.034(3) 0.032(3) 0.034(3) 0.005(3) 0.007(3) 0.002(3)
C36 0.044(4) 0.040(3) 0.038(3) 0.014(3) 0.001(3) 0.017(3)
F7 0.034(4) 0.059(4) 0.151(7) -0.002(4) 0.015(4) 0.012(3)
C27 0.058(4) 0.098(5) 0.039(4) 0.013(4) 0.003(3) 0.039(4)
C60 0.048(5) 0.051(4) 0.040(4) 0.019(4) 0.004(3) 0.006(4)
C86 0.049(4) 0.048(4) 0.036(3) 0.011(3) 0.010(3) 0.016(3)
C1 0.042(5) 0.036(4) 0.052(5) 0.011(4) 0.005(4) 0.015(4)
C67 0.039(4) 0.055(4) 0.046(4) 0.022(3) -0.005(3) 0.009(3)
F21 0.140(7) 0.078(4) 0.104(5) 0.048(4) 0.058(5) 0.070(5)
O28 0.058(4) 0.067(4) 0.036(3) 0.024(3) 0.018(3) 0.024(3)
C2 0.029(3) 0.038(3) 0.036(3) 0.016(3) 0.007(3) 0.011(3)
C44 0.035(3) 0.034(3) 0.037(3) 0.003(3) 0.000(3) 0.009(3)
F26 0.109(6) 0.142(7) 0.064(4) 0.016(5) -0.013(4) 0.049(5)
C26 0.060(5) 0.072(6) 0.032(4) 0.015(4) -0.001(4) 0.022(5)
N10 0.058(6) 0.057(5) 0.054(5) 0.006(4) -0.005(4) 0.024(4)
O6 0.043(4) 0.101(6) 0.034(3) -0.001(4) 0.006(3) 0.019(4)
C63 0.059(4) 0.053(4) 0.053(4) 0.025(3) 0.009(3) 0.008(3)
C43 0.031(4) 0.037(4) 0.051(4) 0.009(4) -0.005(3) 0.006(3)
C39 0.045(4) 0.039(3) 0.045(3) 0.016(3) 0.003(3) 0.017(3)
F24 0.102(7) 0.163(8) 0.062(5) -0.003(5) -0.013(4) -0.063(6)
C15 0.047(5) 0.032(4) 0.052(4) 0.002(4) 0.018(4) 0.002(3)
F5 0.060(5) 0.116(6) 0.120(6) -0.003(5) 0.022(4) 0.047(4)
C88 0.051(4) 0.040(4) 0.041(4) 0.015(3) 0.002(3) 0.009(3)
C78 0.067(5) 0.067(4) 0.059(4) 0.043(4) 0.029(4) 0.043(4)
C34 0.046(5) 0.060(5) 0.057(5) 0.020(4) 0.000(4) 0.021(4)
C57 0.053(4) 0.062(4) 0.062(4) 0.030(4) 0.011(3) 0.020(4)
F50 0.241(13) 0.177(9) 0.075(5) 0.080(6) -0.005(7) 0.038(9)
F36 0.127(8) 0.257(13) 0.129(8) 0.065(8) 0.065(7) 0.133(9)
F56 0.091(6) 0.094(5) 0.122(6) 0.041(5) 0.060(5) 0.021(4)
F35 0.301(15) 0.256(13) 0.158(9) 0.143(9) 0.192(10) 0.216(12)
C62 0.063(4) 0.049(4) 0.047(4) 0.023(3) 0.008(3) 0.006(3)
C24 0.054(5) 0.067(5) 0.047(4) 0.010(4) -0.004(4) 0.030(4)
F27 0.082(5) 0.094(5) 0.137(7) 0.030(5) -0.014(5) 0.044(4)
C25 0.053(4) 0.077(5) 0.041(4) 0.018(4) 0.007(3) 0.029(4)
C83 0.053(5) 0.075(5) 0.041(4) 0.017(4) 0.002(4) 0.020(4)
F17 0.122(7) 0.179(9) 0.136(8) 0.120(7) 0.029(6) -0.005(7)
C61 0.050(4) 0.043(4) 0.047(4) 0.022(3) 0.004(3) 0.015(3)
C81 0.049(4) 0.068(4) 0.044(3) 0.018(3) -0.003(3) 0.010(3)
C13 0.058(6) 0.075(6) 0.092(6) -0.033(5) 0.007(5) 0.013(5)
C76 0.079(5) 0.068(5) 0.078(5) 0.045(4) 0.044(4) 0.045(4)
F51 0.148(9) 0.203(10) 0.187(10) 0.157(9) 0.040(8) 0.020(8)
C16 0.059(5) 0.061(5) 0.047(5) 0.008(4) 0.009(4) -0.003(4)
F23 0.298(15) 0.092(6) 0.055(4) 0.021(4) -0.072(7) -0.036(7)
F6 0.246(11) 0.179(9) 0.112(6) 0.091(7) 0.136(7) 0.156(9)
C7 0.061(5) 0.051(5) 0.034(4) 0.011(4) 0.000(4) 0.014(4)
C38 0.062(5) 0.058(5) 0.059(5) 0.000(4) -0.009(4) 0.031(4)
F59 0.055(5) 0.121(6) 0.229(11) 0.111(7) 0.008(5) 0.031(4)
C45 0.060(5) 0.046(4) 0.066(4) 0.026(4) 0.030(4) 0.016(4)
C89 0.059(5) 0.048(4) 0.058(5) 0.019(4) -0.002(4) 0.009(4)
C11 0.053(5) 0.054(5) 0.049(4) 0.004(4) 0.011(4) 0.005(4)
F46 0.291(17) 0.334(18) 0.183(11) 0.183(13) 0.131(11) 0.257(16)
C50 0.048(5) 0.063(5) 0.053(4) 0.018(4) 0.024(4) 0.013(4)
C56 0.053(4) 0.059(4) 0.064(4) 0.029(4) 0.011(3) 0.021(3)
C52 0.047(4) 0.055(4) 0.042(3) 0.024(3) 0.018(3) 0.009(3)
C69 0.046(4) 0.065(5) 0.042(4) 0.010(4) 0.001(3) 0.012(4)
C85 0.057(5) 0.063(4) 0.050(4) 0.017(4) 0.014(4) 0.011(4)
C49 0.056(5) 0.041(4) 0.046(4) 0.024(3) 0.013(4) 0.017(4)
C59 0.053(5) 0.054(5) 0.076(5) 0.026(4) 0.014(4) 0.019(4)
C91 0.070(5) 0.126(6) 0.064(5) 0.061(5) 0.019(4) 0.016(5)
F55 0.145(8) 0.203(9) 0.185(9) 0.152(8) 0.124(7) 0.141(7)
C23 0.110(8) 0.069(6) 0.052(6) 0.009(5) -0.013(6) 0.039(6)
C55 0.047(5) 0.069(5) 0.068(5) 0.034(4) 0.001(4) 0.029(4)
C73 0.045(4) 0.078(5) 0.051(4) 0.010(4) 0.008(4) 0.008(4)
C10 0.056(5) 0.038(4) 0.071(5) 0.012(4) -0.003(4) 0.013(4)
C35 0.066(5) 0.056(5) 0.048(4) 0.020(4) -0.006(4) 0.022(4)
C84 0.061(6) 0.093(6) 0.055(5) 0.017(5) -0.003(4) 0.032(5)
F49 0.245(13) 0.274(14) 0.169(10) 0.184(11) 0.125(10) 0.178(12)
F42 0.268(12) 0.046(4) 0.080(5) 0.028(4) 0.032(6) 0.037(5)
F57 0.109(7) 0.169(8) 0.062(4) 0.012(5) 0.037(4) 0.041(6)
C14 0.043(4) 0.035(3) 0.061(4) -0.007(3) 0.001(3) 0.004(3)
F60 0.167(9) 0.059(4) 0.137(7) 0.020(5) -0.002(6) 0.056(5)
C28 0.067(5) 0.107(5) 0.057(4) 0.008(4) -0.001(4) 0.047(4)
F34 0.203(12) 0.129(8) 0.143(9) -0.010(7) 0.095(8) 0.061(8)
C32 0.085(7) 0.150(8) 0.088(7) 0.005(7) 0.015(6) 0.047(7)
C33 0.085(7) 0.126(7) 0.078(6) 0.003(6) -0.009(5) 0.053(6)
C21 0.051(6) 0.045(5) 0.069(6) 0.001(5) 0.002(5) 0.014(4)
C79 0.082(6) 0.066(5) 0.066(5) 0.041(4) 0.028(4) 0.045(4)
C74 0.060(6) 0.092(6) 0.055(5) 0.002(5) 0.017(4) 0.021(5)
C65 0.048(5) 0.057(5) 0.057(4) 0.030(4) 0.002(4) 0.018(4)
C80 0.067(6) 0.075(6) 0.050(5) 0.013(5) -0.001(4) -0.007(5)
C93 0.064(5) 0.133(7) 0.072(5) 0.058(5) 0.020(4) 0.015(5)
C58 0.055(5) 0.048(4) 0.062(4) 0.027(4) 0.010(4) 0.017(4)
F8 0.358(17) 0.166(9) 0.333(16) 0.198(11) 0.315(15) 0.193(10)
C77 0.076(5) 0.067(4) 0.085(5) 0.046(4) 0.048(4) 0.048(4)
F47 0.139(9) 0.214(11) 0.107(7) -0.029(7) -0.023(6) 0.131(8)
F1 0.264(14) 0.327(16) 0.39(2) 0.326(17) 0.255(15) 0.255(14)
F40 0.238(13) 0.112(7) 0.179(10) 0.044(7) -0.086(9) 0.089(8)
C30 0.098(7) 0.117(7) 0.096(7) 0.022(6) -0.013(6) 0.051(6)
C90 0.081(6) 0.138(7) 0.077(5) 0.063(5) 0.019(5) 0.017(6)
C82 0.051(4) 0.080(5) 0.051(4) 0.016(4) 0.004(4) 0.013(4)
F16 0.291(14) 0.104(6) 0.077(5) 0.058(5) -0.030(7) -0.057(7)
C64 0.086(6) 0.062(5) 0.059(5) 0.037(4) 0.000(5) 0.006(5)
F25 0.052(4) 0.119(6) 0.167(8) 0.087(6) -0.022(5) 0.003(4)
C54 0.064(5) 0.049(4) 0.061(4) 0.020(4) 0.025(4) 0.015(4)
F44 0.248(13) 0.090(6) 0.100(6) 0.056(5) -0.038(7) -0.055(7)
C31 0.066(5) 0.109(5) 0.061(4) 0.004(4) 0.003(4) 0.047(4)
F31 0.097(6) 0.110(6) 0.092(5) 0.046(5) 0.015(4) 0.049(5)
O13 0.037(3) 0.034(3) 0.040(3) 0.014(3) 0.005(2) 0.006(2)
F33 0.093(5) 0.062(4) 0.108(6) 0.028(4) 0.005(4) 0.015(4)
F39 0.102(7) 0.112(6) 0.275(13) 0.118(8) 0.105(8) 0.080(6)
F37 0.212(11) 0.134(7) 0.097(6) 0.048(6) 0.079(6) 0.125(8)
F32 0.174(9) 0.147(7) 0.147(8) 0.113(7) 0.115(7) 0.088(7)
C37 0.072(6) 0.051(5) 0.071(5) 0.026(4) -0.001(5) 0.011(4)
F18 0.233(13) 0.125(8) 0.142(8) 0.094(7) 0.063(8) 0.081(8)
F45 0.164(9) 0.069(5) 0.089(6) 0.012(4) 0.017(5) -0.005(5)
C72 0.049(4) 0.082(5) 0.047(4) 0.011(4) 0.023(3) 0.004(4)
C71 0.044(4) 0.071(5) 0.049(4) 0.019(4) 0.008(3) 0.005(4)
F38 0.227(8) 0.139(6) 0.228(8) 0.119(6) 0.176(7) 0.108(5)
F41 0.249(13) 0.159(8) 0.343(16) 0.206(11) 0.226(13) 0.157(9)
C70 0.056(5) 0.075(5) 0.060(5) 0.020(5) 0.010(4) 0.012(5)
C92 0.073(5) 0.139(7) 0.076(5) 0.061(5) 0.018(4) 0.011(5)
C75 0.096(6) 0.074(5) 0.105(6) 0.054(5) 0.063(5) 0.051(5)
C12 0.078(7) 0.058(5) 0.112(7) 0.010(6) -0.024(6) 0.005(5)
F48 0.060(6) 0.148(9) 0.41(2) 0.065(12) 0.018(9) 0.051(6)
C29 0.090(7) 0.138(7) 0.093(7) -0.015(6) -0.011(6) 0.070(6)
F2 0.274(10) 0.139(7) 0.217(9) 0.130(7) -0.033(7) 0.035(6)
F22 0.194(12) 0.251(13) 0.107(7) -0.108(8) -0.082(8) 0.161(11)
F43 0.059(6) 0.107(7) 0.279(14) 0.039(8) 0.001(7) -0.015(5)
F54 0.060(6) 0.38(2) 0.301(17) 0.258(17) 0.061(8) 0.026(9)
F53 0.087(6) 0.263(9) 0.130(7) 0.071(6) 0.022(5) 0.040(6)
F52 0.068(8) 0.252(17) 0.69(5) 0.19(2) 0.035(15) 0.078(10)
C94 0.074(6) 0.147(7) 0.084(6) 0.058(6) 0.014(5) 0.012(6)

loop_
_atom_type_symbol
_atom_type_description
_atom_type_scat_dispersion_real
_atom_type_scat_dispersion_imag
_atom_type_scat_source
C C 0.0033 0.0016 'International Tables Vol C Tables 4.2.6.8 and 6.1.1.4'
H H 0.0000 0.0000 'International Tables Vol C Tables 4.2.6.8 and 6.1.1.4'
Cu Cu 0.3201 1.2651 'International Tables Vol C Tables 4.2.6.8 and 6.1.1.4'
Dy Dy -0.1892 4.4098 'International Tables Vol C Tables 4.2.6.8 and 6.1.1.4'
F F 0.0171 0.0103 'International Tables Vol C Tables 4.2.6.8 and 6.1.1.4'
N N 0.0061 0.0033 'International Tables Vol C Tables 4.2.6.8 and 6.1.1.4'
O O 0.0106 0.0060 'International Tables Vol C Tables 4.2.6.8 and 6.1.1.4'

loop_
_geom_angle_atom_site_label_1
_geom_angle_atom_site_label_2
_geom_angle_atom_site_label_3
_geom_angle
_geom_angle_site_symmetry_1
_geom_angle_site_symmetry_3
_geom_angle_publ_flag
O2 Dy1 O15 73.6(2) . . ?
O2 Dy1 O18 74.97(19) . . ?
O2 Dy1 O14 144.74(19) . . ?
O2 Dy1 O16 103.7(2) . . ?
O2 Dy1 O17 69.0(2) . . ?
O15 Dy1 O18 126.2(2) . . ?
O15 Dy1 O14 71.6(2) . . ?
O15 Dy1 O17 131.27(19) . . ?
O18 Dy1 O14 132.11(19) . . ?
O18 Dy1 O17 71.90(19) . . ?
O16 Dy1 O15 73.3(2) . . ?
O16 Dy1 O18 73.3(2) . . ?
O16 Dy1 O14 71.5(2) . . ?
O16 Dy1 O17 145.10(19) . . ?
O3 Dy1 O2 145.5(2) . . ?
O3 Dy1 O15 140.9(2) . . ?
O3 Dy1 O18 79.4(2) . . ?
O3 Dy1 O14 69.5(2) . . ?
O3 Dy1 O16 90.5(2) . . ?
O3 Dy1 O17 81.4(2) . . ?
O3 Dy1 O13 95.7(2) . . ?
O17 Dy1 O14 134.2(2) . . ?
O13 Dy1 O2 94.12(18) . . ?
O13 Dy1 O15 76.4(2) . . ?
O13 Dy1 O18 148.3(2) . . ?
O13 Dy1 O14 72.37(19) . . ?
O13 Dy1 O16 138.4(2) . . ?
O13 Dy1 O17 76.35(19) . . ?
O25 Dy2 O26 74.7(2) . . ?
O25 Dy2 O28 134.6(2) . . ?
O24 Dy2 O25 70.9(2) . . ?
O24 Dy2 O26 144.0(2) . . ?
O24 Dy2 O23 72.5(2) . . ?
O24 Dy2 O28 72.1(2) . . ?
O24 Dy2 O6 105.1(2) . . ?
O7 Dy2 O25 83.2(2) . . ?
O7 Dy2 O24 92.8(2) . . ?
O7 Dy2 O27 95.6(2) . . ?
O7 Dy2 O26 72.6(2) . . ?
O7 Dy2 O23 146.6(2) . . ?
O7 Dy2 O28 73.1(2) . . ?
O7 Dy2 O6 139.9(2) . . ?
O27 Dy2 O25 150.1(2) . . ?
O27 Dy2 O24 138.8(2) . . ?
O27 Dy2 O26 76.5(2) . . ?
O27 Dy2 O23 78.7(2) . . ?
O27 Dy2 O28 72.0(2) . . ?
O27 Dy2 O6 93.9(3) . . ?
O23 Dy2 O25 117.7(2) . . ?
O23 Dy2 O26 135.5(2) . . ?
O23 Dy2 O28 73.9(2) . . ?
O28 Dy2 O26 130.0(2) . . ?
O6 Dy2 O25 69.8(3) . . ?
O6 Dy2 O26 72.1(2) . . ?
O6 Dy2 O23 73.4(2) . . ?
O6 Dy2 O28 146.3(2) . . ?
O9 Cu1 N16 80.4(2) . . ?
O9 Cu1 N1 89.7(2) . . ?
O12 Cu1 O9 176.8(2) . . ?
O12 Cu1 N16 97.5(2) . . ?
O12 Cu1 N1 92.9(2) . . ?
O11 Cu1 O9 89.0(2) . . ?
O11 Cu1 O12 93.1(2) . . ?
O11 Cu1 N16 81.4(2) . . ?
O11 Cu1 N1 84.7(2) . . ?
O10 Cu1 O9 91.5(2) . . ?
O10 Cu1 O12 86.0(2) . . ?
O10 Cu1 O11 174.6(2) . . ?
O10 Cu1 N16 93.3(2) . . ?
O10 Cu1 N1 100.7(2) . . ?
N1 Cu1 N16 163.0(2) . . ?
O21 Cu2 O22 91.6(2) . . ?
O21 Cu2 O19 88.8(3) . . ?
O21 Cu2 N7 87.0(2) . . ?
O21 Cu2 N10 86.0(3) . . ?
O22 Cu2 O19 177.7(2) . . ?
O22 Cu2 N7 96.0(3) . . ?
O22 Cu2 N10 93.6(3) . . ?
O19 Cu2 N7 86.4(3) . . ?
O19 Cu2 N10 84.1(3) . . ?
N7 Cu2 N10 168.3(3) . . ?
O20 Cu2 O21 176.9(3) . . ?
O20 Cu2 O22 87.8(3) . . ?
O20 Cu2 O19 91.7(3) . . ?
O20 Cu2 N7 96.1(3) . . ?
O20 Cu2 N10 91.0(3) . . ?
C91 O25 Dy2 131.2(7) . . ?
N3 O2 Dy1 132.5(4) . . ?
C83 O24 Dy2 133.9(7) . . ?
C53 O9 Cu1 122.9(6) . . ?
C48 O12 Cu1 123.1(5) . . ?
C76 O21 Cu2 124.3(6) . . ?
C56 O15 Dy1 131.6(6) . . ?
N3 C5 N4 109.6(6) . . ?
N3 C5 C3 125.5(7) . . ?
N4 C5 C3 124.7(7) . . ?
C46 O11 Cu1 122.8(5) . . ?
C68 O18 Dy1 133.3(5) . . ?
C51 O10 Cu1 122.9(6) . . ?
O8 N13 C40 124.2(7) . . ?
O8 N13 C39 122.6(6) . . ?
C40 N13 C39 112.1(6) . . ?
C63 O14 Dy1 134.5(6) . . ?
C40 N14 C36 113.3(6) . . ?
O7 N14 C40 122.9(7) . . ?
O7 N14 C36 123.4(6) . . ?
N16 N15 C43 119.6(6) . . ?
C42 N15 N16 112.1(6) . . ?
C42 N15 C43 128.3(6) . . ?
C58 O16 Dy1 132.6(6) . . ?
N5 O3 Dy1 148.3(5) . . ?
C78 O22 Cu2 124.5(6) . . ?
O2 N3 C5 125.5(6) . . ?
O2 N3 C6 121.0(6) . . ?
C5 N3 C6 112.0(6) . . ?
C71 O19 Cu2 124.2(7) . . ?
N13 C40 C41 125.5(7) . . ?
N14 C40 N13 107.1(7) . . ?
N14 C40 C41 127.3(7) . . ?
N1 N2 C1 119.1(6) . . ?
C2 N2 N1 112.1(6) . . ?
C2 N2 C1 128.5(7) . . ?
C18 N6 C14 111.6(7) . . ?
O4 N6 C18 126.3(7) . . ?
O4 N6 C14 121.7(7) . . ?
N1 C4 C3 111.7(7) . . ?
N14 O7 Dy2 165.0(5) . . ?
C5 N4 C9 112.5(6) . . ?
O1 N4 C5 125.2(6) . . ?
O1 N4 C9 122.1(7) . . ?
N15 N16 Cu1 135.7(5) . . ?
C44 N16 Cu1 115.9(5) . . ?
C44 N16 N15 104.8(6) . . ?
C88 O27 Dy2 134.7(6) . . ?
C42 C41 C40 128.5(7) . . ?
C42 C41 C44 102.7(7) . . ?
C44 C41 C40 128.8(7) . . ?
O3 N5 C18 124.1(7) . . ?
O3 N5 C17 121.3(6) . . ?
C18 N5 C17 112.5(7) . . ?
N6 C18 N5 108.5(7) . . ?
N6 C18 C19 124.1(7) . . ?
N5 C18 C19 127.4(8) . . ?
N2 N1 Cu1 133.3(5) . . ?
C4 N1 Cu1 120.0(5) . . ?
C4 N1 N2 105.1(6) . . ?
C4 C3 C5 127.8(8) . . ?
C2 C3 C5 127.1(7) . . ?
C2 C3 C4 104.2(7) . . ?
O18 C68 C67 129.3(8) . . ?
O18 C68 C69 114.0(8) . . ?
C67 C68 C69 116.7(8) . . ?
N8 N7 Cu2 137.3(5) . . ?
C20 N7 Cu2 117.2(6) . . ?
C20 N7 N8 105.0(6) . . ?
N7 N8 C21 119.3(7) . . ?
C22 N8 N7 112.6(7) . . ?
C22 N8 C21 128.0(8) . . ?
C93 O26 Dy2 130.9(8) . . ?
C73 O20 Cu2 124.5(7) . . ?
O11 C46 C47 130.0(8) . . ?
O11 C46 C45 112.1(7) . . ?
C47 C46 C45 117.8(8) . . ?
N4 C9 C6 100.8(6) . . ?
N4 C9 C10 106.0(7) . . ?
C11 C9 N4 108.6(7) . . ?
C11 C9 C6 116.3(7) . . ?
C11 C9 C10 109.7(9) . . ?
C10 C9 C6 114.4(7) . . ?
O5 N11 C27 125.8(9) . . ?
O5 N11 C28 121.5(9) . . ?
C27 N11 C28 112.3(8) . . ?
O12 C48 C47 129.2(8) . . ?
O12 C48 C49 110.5(8) . . ?
C47 C48 C49 120.3(8) . . ?
O10 C51 C50 111.4(8) . . ?
O10 C51 C52 129.2(9) . . ?
C52 C51 C50 119.3(8) . . ?
O9 C53 C52 127.2(8) . . ?
O9 C53 C54 114.4(8) . . ?
C52 C53 C54 118.4(8) . . ?
C27 N12 C31 113.4(9) . . ?
O6 N12 C27 122.1(9) . . ?
O6 N12 C31 121.8(8) . . ?
C66 O17 Dy1 134.7(6) . . ?
C26 N9 N10 109.8(8) . . ?
C26 N9 C23 129.4(8) . . ?
N10 N9 C23 120.8(8) . . ?
N15 C42 C41 108.0(7) . . ?
N7 C20 C19 111.4(8) . . ?
C88 C87 C86 120.5(9) . . ?
C81 O23 Dy2 132.6(7) . . ?
O17 C66 C67 127.1(8) . . ?
O17 C66 C65 114.1(7) . . ?
C67 C66 C65 118.8(8) . . ?
N5 C17 C15 111.0(7) . . ?
N5 C17 C16 106.5(7) . . ?
N5 C17 C14 100.2(6) . . ?
C15 C17 C14 114.3(8) . . ?
C16 C17 C15 110.3(7) . . ?
C16 C17 C14 113.7(8) . . ?
N8 C22 C19 106.7(7) . . ?
N3 C6 C9 101.5(6) . . ?
N3 C6 C7 104.2(7) . . ?
C8 C6 N3 109.8(7) . . ?
C8 C6 C9 115.7(7) . . ?
C8 C6 C7 110.1(7) . . ?
C7 C6 C9 114.4(7) . . ?
C48 C47 C46 121.5(8) . . ?
C20 C19 C18 127.5(8) . . ?
C22 C19 C18 127.9(8) . . ?
C22 C19 C20 104.2(7) . . ?
N14 C36 C39 101.3(6) . . ?
N14 C36 C34 106.1(7) . . ?
N14 C36 C35 110.3(7) . . ?
C34 C36 C39 113.9(7) . . ?
C34 C36 C35 110.3(7) . . ?
C35 C36 C39 114.3(7) . . ?
N11 C27 C25 126.3(9) . . ?
N12 C27 N11 106.8(9) . . ?
N12 C27 C25 126.8(11) . . ?
F13 C60 C61 108.1(8) . . ?
F14 C60 F13 106.2(7) . . ?
F14 C60 C61 115.8(8) . . ?
F15 C60 F13 105.9(8) . . ?
F15 C60 F14 108.7(9) . . ?
F15 C60 C61 111.5(7) . . ?
C87 C86 C85 115.9(9) . . ?
O28 C86 C87 127.9(9) . . ?
O28 C86 C85 116.1(9) . . ?
C68 C67 C66 121.5(8) . . ?
C86 O28 Dy2 134.8(6) . . ?
N2 C2 C3 106.9(7) . . ?
N16 C44 C41 112.4(7) . . ?
N9 C26 C25 109.4(8) . 1_766 ?
N9 N10 Cu2 135.6(6) . . ?
C24 N10 Cu2 117.1(6) . . ?
C24 N10 N9 107.2(8) . . ?
N12 O6 Dy2 135.5(6) . . ?
O14 C63 C62 127.5(9) . . ?
O14 C63 C64 117.0(8) . . ?
C62 C63 C64 115.4(9) . . ?
N13 C39 C36 99.3(6) . . ?
N13 C39 C38 110.9(7) . . ?
N13 C39 C37 104.9(7) . . ?
C36 C39 C37 112.0(7) . . ?
C38 C39 C36 116.5(7) . . ?
C38 C39 C37 111.9(8) . . ?
O27 C88 C87 128.0(9) . . ?
O27 C88 C89 111.7(8) . . ?
C87 C88 C89 120.3(9) . . ?
O22 C78 C79 113.4(8) . . ?
O22 C78 C77 128.0(9) . . ?
C77 C78 C79 118.6(9) . . ?
C56 C57 C58 121.3(10) . . ?
C63 C62 C61 120.0(8) . . ?
N10 C24 C25 109.0(9) . 1_766 ?
C26 C25 C27 129.4(9) 1_344 . ?
C26 C25 C24 104.5(9) 1_344 1_344 ?
C24 C25 C27 126.1(10) 1_344 . ?
O24 C83 C84 113.8(10) . . ?
O24 C83 C82 127.8(11) . . ?
C82 C83 C84 118.4(10) . . ?
C62 C61 C60 115.5(8) . . ?
O13 C61 C60 115.3(7) . . ?
O13 C61 C62 129.0(8) . . ?
O23 C81 C80 112.8(10) . . ?
O23 C81 C82 127.8(10) . . ?
C82 C81 C80 119.4(10) . . ?
O21 C76 C77 128.9(10) . . ?
O21 C76 C75 112.5(9) . . ?
C77 C76 C75 118.6(9) . . ?
F9 C45 C46 110.2(8) . . ?
F7 C45 F9 106.3(8) . . ?
F7 C45 C46 111.0(8) . . ?
F8 C45 F9 107.6(10) . . ?
F8 C45 C46 112.1(9) . . ?
F8 C45 F7 109.6(11) . . ?
F58 C89 C88 111.9(9) . . ?
F58 C89 F60 104.8(9) . . ?
F59 C89 F58 114.1(10) . . ?
F59 C89 C88 112.4(8) . . ?
F59 C89 F60 104.1(11) . . ?
F60 C89 C88 108.7(8) . . ?
F4 C50 C51 113.4(8) . . ?
F4 C50 F5 106.3(10) . . ?
F4 C50 F6 110.0(9) . . ?
F5 C50 C51 109.9(8) . . ?
F6 C50 C51 111.8(9) . . ?
F6 C50 F5 105.0(9) . . ?
O15 C56 C57 126.5(9) . . ?
O15 C56 C55 114.6(8) . . ?
C57 C56 C55 118.9(9) . . ?
C51 C52 C53 122.0(8) . . ?
F24 C69 C68 112.3(9) . . ?
F23 C69 C68 116.7(9) . . ?
F23 C69 F24 104.7(11) . . ?
F22 C69 C68 113.4(9) . . ?
F22 C69 F24 102.3(12) . . ?
F22 C69 F23 106.1(12) . . ?
F56 C85 C86 111.9(9) . . ?
F55 C85 C86 113.2(9) . . ?
F55 C85 F56 103.4(10) . . ?
F55 C85 F57 112.1(10) . . ?
F57 C85 C86 111.3(9) . . ?
F57 C85 F56 104.3(10) . . ?
F12 C49 F10 107.9(7) . . ?
F12 C49 F11 108.5(8) . . ?
F12 C49 C48 113.5(7) . . ?
F10 C49 C48 112.0(8) . . ?
F11 C49 F10 104.8(7) . . ?
F11 C49 C48 109.6(7) . . ?
F29 C59 C58 109.0(9) . . ?
F30 C59 F29 106.7(9) . . ?
F30 C59 F28 109.0(9) . . ?
F30 C59 C58 116.2(9) . . ?
F28 C59 F29 104.6(9) . . ?
F28 C59 C58 110.7(9) . . ?
O25 C91 C90 111.5(11) . . ?
O25 C91 C92 131.5(12) . . ?
C92 C91 C90 116.9(11) . . ?
F26 C55 C56 111.0(9) . . ?
F26 C55 F25 107.4(10) . . ?
F27 C55 F26 105.0(9) . . ?
F27 C55 C56 115.1(9) . . ?
F27 C55 F25 105.0(10) . . ?
F25 C55 C56 112.7(8) . . ?
O20 C73 C74 111.2(11) . . ?
O20 C73 C72 129.1(11) . . ?
C72 C73 C74 119.8(11) . . ?
F46 C84 C83 111.6(11) . . ?
F46 C84 F48 103.3(13) . . ?
F47 C84 C83 113.8(10) . . ?
F47 C84 F46 108.3(14) . . ?
F47 C84 F48 107.0(14) . . ?
F48 C84 C83 112.3(11) . . ?
N6 C14 C17 100.3(7) . . ?
N6 C14 C12 103.9(8) . . ?
C13 C14 N6 110.6(8) . . ?
C13 C14 C17 115.6(10) . . ?
C13 C14 C12 112.9(10) . . ?
C12 C14 C17 112.1(9) . . ?
N11 C28 C31 100.6(10) . . ?
C30 C28 N11 106.1(11) . . ?
C30 C28 C31 109.5(11) . . ?
C29 C28 N11 111.1(10) . . ?
C29 C28 C30 114.1(14) . . ?
C29 C28 C31 114.4(12) . . ?
F42 C79 C78 112.7(9) . . ?
F42 C79 F41 109.5(12) . . ?
F40 C79 C78 109.7(10) . . ?
F40 C79 F42 106.7(11) . . ?
F40 C79 F41 104.5(12) . . ?
F41 C79 C78 113.2(9) . . ?
F36 C74 C73 109.3(10) . . ?
F35 C74 F36 108.4(12) . . ?
F35 C74 C73 114.3(13) . . ?
F34 C74 F36 103.7(14) . . ?
F34 C74 F35 106.5(11) . . ?
F34 C74 C73 113.9(11) . . ?
F20 C65 C66 112.6(8) . . ?
F19 C65 F20 107.4(8) . . ?
F19 C65 C66 111.6(8) . . ?
F19 C65 F21 107.0(9) . . ?
F21 C65 F20 107.4(8) . . ?
F21 C65 C66 110.7(8) . . ?
F44 C80 C81 113.1(9) . . ?
F44 C80 F45 105.9(13) . . ?
F44 C80 F43 108.1(12) . . ?
F45 C80 C81 110.2(10) . . ?
F45 C80 F43 105.9(10) . . ?
F43 C80 C81 113.2(12) . . ?
O26 C93 C92 129.2(12) . . ?
O26 C93 C94 111.4(12) . . ?
C92 C93 C94 119.0(12) . . ?
O16 C58 C57 127.5(9) . . ?
O16 C58 C59 115.5(9) . . ?
C57 C58 C59 116.6(9) . . ?
C78 C77 C76 122.2(10) . . ?
F50 C90 F51 106.5(13) . . ?
F50 C90 C91 108.2(14) . . ?
F51 C90 C91 115.7(13) . . ?
F49 C90 F50 108.3(14) . . ?
F49 C90 F51 105.4(16) . . ?
F49 C90 C91 112.4(12) . . ?
C83 C82 C81 121.3(10) . . ?
F17 C64 C63 110.4(10) . . ?
F17 C64 F18 97.0(10) . . ?
F16 C64 C63 118.2(9) . . ?
F16 C64 F17 110.6(13) . . ?
F16 C64 F18 105.5(12) . . ?
F18 C64 C63 113.0(11) . . ?
F3 C54 C53 120.1(9) . . ?
F1 C54 F3 103.8(11) . . ?
F1 C54 C53 116.2(9) . . ?
F2 C54 F3 101.5(11) . . ?
F2 C54 C53 112.5(11) . . ?
F2 C54 F1 99.9(12) . . ?
N12 C31 C28 100.1(9) . . ?
N12 C31 C32 102.2(12) . . ?
C28 C31 C32 113.5(10) . . ?
C33 C31 N12 113.6(10) . . ?
C33 C31 C28 119.1(13) . . ?
C33 C31 C32 107.0(11) . . ?
C61 O13 Dy1 136.0(5) . . ?
C71 C72 C73 121.3(10) . . ?
O19 C71 C72 128.7(11) . . ?
O19 C71 C70 113.3(10) . . ?
C72 C71 C70 118.1(10) . . ?
F31 C70 C71 111.0(9) . . ?
F33 C70 F31 105.4(10) . . ?
F33 C70 C71 110.0(9) . . ?
F32 C70 F31 108.9(11) . . ?
F32 C70 F33 107.9(10) . . ?
F32 C70 C71 113.2(10) . . ?
C91 C92 C93 122.1(12) . . ?
F39 C75 C76 110.3(12) . . ?
F39 C75 F37 107.4(10) . . ?
F37 C75 C76 108.2(11) . . ?
F38 C75 C76 112.1(10) . . ?
F38 C75 F39 114.6(13) . . ?
F38 C75 F37 103.7(12) . . ?
F54 C94 C93 116.7(16) . . ?
F54 C94 F53 104.8(15) . . ?
F54 C94 F52 108.5(19) . . ?
F53 C94 C93 111.3(14) . . ?
F53 C94 F52 98.5(18) . . ?
F52 C94 C93 115.1(14) . . ?

loop_
_geom_bond_atom_site_label_1
_geom_bond_atom_site_label_2
_geom_bond_distance
_geom_bond_site_symmetry_2
_geom_bond_publ_flag
Dy1 O2 2.341(5) . ?
Dy1 O15 2.372(6) . ?
Dy1 O18 2.397(5) . ?
Dy1 O14 2.435(6) . ?
Dy1 O16 2.357(6) . ?
Dy1 O3 2.297(6) . ?
Dy1 O17 2.399(6) . ?
Dy1 O13 2.331(5) . ?
Dy2 O25 2.385(6) . ?
Dy2 O24 2.343(6) . ?
Dy2 O7 2.285(5) . ?
Dy2 O27 2.324(7) . ?
Dy2 O26 2.398(7) . ?
Dy2 O23 2.371(6) . ?
Dy2 O28 2.394(6) . ?
Dy2 O6 2.359(6) . ?
Cu1 O9 1.984(5) . ?
Cu1 O12 1.973(5) . ?
Cu1 O11 1.969(5) . ?
Cu1 O10 1.959(6) . ?
Cu1 N16 2.496(6) . ?
Cu1 N1 2.343(6) . ?
Cu2 O21 1.978(6) . ?
Cu2 O22 1.998(6) . ?
Cu2 O19 2.004(7) . ?
Cu2 N7 2.315(7) . ?
Cu2 O20 1.964(6) . ?
Cu2 N10 2.412(8) . ?
O25 C91 1.248(12) . ?
O2 N3 1.305(8) . ?
O24 C83 1.249(12) . ?
F3 C54 1.310(12) . ?
O9 C53 1.268(10) . ?
O12 C48 1.269(10) . ?
O21 C76 1.253(11) . ?
O15 C56 1.286(11) . ?
C5 N3 1.337(9) . ?
C5 N4 1.356(10) . ?
C5 C3 1.435(10) . ?
O11 C46 1.254(9) . ?
O1 N4 1.281(8) . ?
O18 C68 1.252(11) . ?
O10 C51 1.259(10) . ?
N13 O8 1.285(8) . ?
N13 C40 1.373(10) . ?
N13 C39 1.502(10) . ?
O14 C63 1.252(11) . ?
N14 C40 1.335(10) . ?
N14 O7 1.296(8) . ?
N14 C36 1.484(10) . ?
N15 N16 1.364(8) . ?
N15 C42 1.331(10) . ?
N15 C43 1.461(10) . ?
O16 C58 1.254(11) . ?
O3 N5 1.305(8) . ?
O22 C78 1.263(11) . ?
N3 C6 1.534(10) . ?
O19 C71 1.260(11) . ?
C40 C41 1.424(11) . ?
N2 N1 1.383(9) . ?
N2 C1 1.461(10) . ?
N2 C2 1.333(9) . ?
F13 C60 1.352(11) . ?
F14 C60 1.326(10) . ?
N6 C18 1.345(11) . ?
N6 O4 1.261(9) . ?
N6 C14 1.514(10) . ?
C4 N1 1.313(10) . ?
C4 C3 1.419(10) . ?
F20 C65 1.347(10) . ?
F12 C49 1.307(10) . ?
N4 C9 1.527(10) . ?
N16 C44 1.318(10) . ?
O27 C88 1.299(10) . ?
C41 C42 1.398(11) . ?
C41 C44 1.420(10) . ?
N5 C18 1.345(10) . ?
N5 C17 1.491(10) . ?
C18 C19 1.418(11) . ?
O5 N11 1.275(10) . ?
C3 C2 1.404(11) . ?
F10 C49 1.352(10) . ?
C68 C67 1.386(12) . ?
C68 C69 1.531(12) . ?
N7 N8 1.360(10) . ?
N7 C20 1.327(10) . ?
F29 C59 1.357(12) . ?
N8 C22 1.329(10) . ?
N8 C21 1.458(11) . ?
F11 C49 1.328(10) . ?
O26 C93 1.292(13) . ?
O20 C73 1.272(13) . ?
F9 C45 1.329(11) . ?
C46 C47 1.389(12) . ?
C46 C45 1.532(13) . ?
C9 C6 1.559(12) . ?
C9 C11 1.525(12) . ?
C9 C10 1.533(13) . ?
N11 C27 1.355(13) . ?
N11 C28 1.516(14) . ?
F15 C60 1.319(11) . ?
C48 C47 1.372(12) . ?
C48 C49 1.548(12) . ?
C51 C50 1.555(13) . ?
C51 C52 1.370(13) . ?
C53 C52 1.390(12) . ?
C53 C54 1.483(14) . ?
N12 C27 1.354(12) . ?
N12 O6 1.347(11) . ?
N12 C31 1.491(14) . ?
O17 C66 1.246(10) . ?
N9 C26 1.324(12) . ?
N9 N10 1.362(10) . ?
N9 C23 1.493(13) . ?
F4 C50 1.283(11) . ?
C20 C19 1.405(11) . ?
C87 C86 1.412(13) . ?
C87 C88 1.365(13) . ?
O23 C81 1.272(11) . ?
F30 C59 1.312(12) . ?
C66 C67 1.394(12) . ?
C66 C65 1.541(12) . ?
C17 C15 1.546(11) . ?
C17 C16 1.510(13) . ?
C17 C14 1.556(13) . ?
C22 C19 1.403(12) . ?
C6 C8 1.530(11) . ?
C6 C7 1.558(11) . ?
F19 C65 1.306(11) . ?
F28 C59 1.335(12) . ?
F58 C89 1.315(12) . ?
C36 C39 1.557(11) . ?
C36 C34 1.511(13) . ?
C36 C35 1.536(11) . ?
F7 C45 1.311(12) . ?
C27 C25 1.414(14) . ?
C60 C61 1.524(12) . ?
C86 O28 1.227(10) . ?
C86 C85 1.530(13) . ?
F21 C65 1.322(12) . ?
F26 C55 1.316(13) . ?
C26 C25 1.383(14) 1_766 ?
N10 C24 1.346(12) . ?
C63 C62 1.409(13) . ?
C63 C64 1.528(14) . ?
C39 C38 1.523(13) . ?
C39 C37 1.570(13) . ?
F24 C69 1.291(12) . ?
F5 C50 1.323(12) . ?
C88 C89 1.565(14) . ?
C78 C79 1.555(13) . ?
C78 C77 1.376(13) . ?
C57 C56 1.417(13) . ?
C57 C58 1.428(14) . ?
F50 C90 1.315(17) . ?
F36 C74 1.314(15) . ?
F56 C85 1.349(12) . ?
F35 C74 1.299(15) . ?
C62 C61 1.422(12) . ?
C24 C25 1.411(13) 1_766 ?
F27 C55 1.301(11) . ?
C25 C26 1.383(14) 1_344 ?
C25 C24 1.411(12) 1_344 ?
C83 C84 1.572(16) . ?
C83 C82 1.374(15) . ?
F17 C64 1.317(14) . ?
C61 O13 1.251(10) . ?
C81 C80 1.557(15) . ?
C81 C82 1.394(15) . ?
C13 C14 1.493(15) . ?
C76 C77 1.400(13) . ?
C76 C75 1.528(15) . ?
F51 C90 1.320(15) . ?
F23 C69 1.271(13) . ?
F6 C50 1.319(12) . ?
F59 C89 1.296(12) . ?
C45 F8 1.305(12) . ?
C89 F60 1.317(12) . ?
F46 C84 1.236(16) . ?
C56 C55 1.496(13) . ?
C69 F22 1.231(13) . ?
C85 F55 1.303(13) . ?
C85 F57 1.321(12) . ?
C59 C58 1.528(13) . ?
C91 C90 1.559(18) . ?
C91 C92 1.369(17) . ?
C55 F25 1.320(12) . ?
C73 C74 1.518(16) . ?
C73 C72 1.391(16) . ?
C84 F47 1.230(13) . ?
C84 F48 1.300(15) . ?
F49 C90 1.272(18) . ?
F42 C79 1.260(12) . ?
C14 C12 1.555(16) . ?
C28 C30 1.50(2) . ?
C28 C31 1.547(17) . ?
C28 C29 1.456(17) . ?
F34 C74 1.267(15) . ?
C32 C31 1.59(2) . ?
C33 C31 1.491(16) . ?
C79 F40 1.259(13) . ?
C79 F41 1.272(13) . ?
C80 F44 1.240(15) . ?
C80 F45 1.317(14) . ?
C80 F43 1.319(15) . ?
C93 C92 1.373(18) . ?
C93 C94 1.53(2) . ?
F1 C54 1.253(14) . ?
F16 C64 1.230(12) . ?
C64 F18 1.335(15) . ?
C54 F2 1.233(14) . ?
F31 C70 1.332(13) . ?
F33 C70 1.325(12) . ?
F39 C75 1.303(16) . ?
F37 C75 1.388(16) . ?
F32 C70 1.314(13) . ?
C72 C71 1.389(14) . ?
C71 C70 1.550(16) . ?
F38 C75 1.304(14) . ?
F54 C94 1.226(17) . ?
F53 C94 1.272(16) . ?
F52 C94 1.31(2) . ?
